data_1573788
loop_
_publ_author_name
'Phang, Si Jia Isabel'
'Zhang, Zheng-Feng'
'Wu, Chi-Shiun'
'Wong, Zhen Xuan'
'Su, Ming-Der'
'So, Cheuk-Wai'

_publ_section_title
;
 A Silicon Analogue of Fused Bicyclic Borirene Derivative
;
_journal_name_full 'Chemical Science'
_journal_paper_doi 10.1039/D4SC05867D
_journal_year 2025
_chemical_formula_sum 'C31 H48 B Cl3 N2 O P Si'
_chemical_formula_weight 640.93
_space_group_crystal_system orthorhombic
_space_group_IT_number 19
_space_group_name_Hall 'P 2ac 2ab'
_space_group_name_H-M_alt 'P 21 21 21'
_atom_sites_solution_hydrogens geom
_atom_sites_solution_primary dual
_audit_update_record
;
2024-08-30 deposited with the CCDC.	2025-01-26 downloaded from the CCDC.
;
_cell_angle_alpha 90
_cell_angle_beta 90
_cell_angle_gamma 90
_cell_formula_units_Z 8
_cell_length_a 11.1528(2)
_cell_length_b 22.0855(5)
_cell_length_c 27.2759(7)
_cell_measurement_reflns_used 9934
_cell_measurement_temperature 100.(2)
_cell_measurement_theta_max 68.3684
_cell_measurement_theta_min 2.5743
_cell_volume 6718.5(3)
_computing_cell_refinement 'SAINT V8.40B (Bruker AXS LLC, 2019)'
_computing_data_collection 'APEX5 (Bruker AXS Inc., 2023)'
_computing_data_reduction 'SAINT V8.40B (Bruker AXS LLC, 2019)'
_computing_molecular_graphics 'shelXle (C.B. Huebschle, rev 1503)'
_computing_publication_material 'APEX5 (Bruker AXS Inc., 2023)'
_computing_structure_refinement 'SHELXL-2019/1 (Sheldrick, 2019)'
_computing_structure_solution 'XT, VERSION 2018/2'
_diffrn_ambient_temperature 100.(2)
_diffrn_detector_area_resol_mean 7.3910
_diffrn_measured_fraction_theta_full 0.998
_diffrn_measured_fraction_theta_max 0.998
_diffrn_measurement_device 'PHOTON 3'
_diffrn_measurement_device_type 'CCD area detector'
_diffrn_measurement_method 'phi and omega scans'
_diffrn_radiation_monochromator 'Multilayer Mirror'
_diffrn_radiation_probe x-ray
_diffrn_radiation_type CuK\a
_diffrn_radiation_wavelength 1.54178
_diffrn_reflns_av_R_equivalents 0.0900
_diffrn_reflns_av_unetI/netI 0.0652
_diffrn_reflns_limit_h_max 13
_diffrn_reflns_limit_h_min -13
_diffrn_reflns_limit_k_max 25
_diffrn_reflns_limit_k_min -26
_diffrn_reflns_limit_l_max 32
_diffrn_reflns_limit_l_min -32
_diffrn_reflns_number 57694
_diffrn_reflns_theta_full 67.68
_diffrn_reflns_theta_max 68.36
_diffrn_reflns_theta_min 2.57
_diffrn_source 'Incoatec Microfocus Diamond 2'
_diffrn_source_current 1.0
_diffrn_source_power 0.05
_diffrn_source_type 'Bruker D8 Quest'
_diffrn_source_voltage 50
_exptl_absorpt_coefficient_mu 3.463
_exptl_absorpt_correction_T_max 0.98
_exptl_absorpt_correction_T_min 0.62
_exptl_absorpt_correction_type multi-scan
_exptl_absorpt_process_details
;
Krause, L., Herbst-Irmer, R., Sheldrick, G. M., Stalke, D. (2015).
"Comparison of silver and molybdenum microfocus X-ray sources for
single-crystal structure determination"
J. Appl. Cryst. 48, 3-10.
doi:10.1107/S1600576714022985
;
_exptl_crystal_colour colourless
_exptl_crystal_density_diffrn 1.267
_exptl_crystal_density_method 'not measured'
_exptl_crystal_description needle
_exptl_crystal_F_000 2728
_exptl_crystal_size_max 0.120
_exptl_crystal_size_mid 0.010
_exptl_crystal_size_min 0.005
_refine_diff_density_max 0.540
_refine_diff_density_min -0.278
_refine_ls_abs_structure_details
;

Flack x determined using 4258 quotients [(I+)-(I-)]/[(I+)+(I-)]
(Parsons, Flack and Wagner, Acta Cryst. B69 (2013) 249-259).
;
_refine_ls_abs_structure_Flack 0.020(8)
_refine_ls_extinction_method none
_refine_ls_goodness_of_fit_ref 1.029
_refine_ls_hydrogen_treatment constr
_refine_ls_matrix_type full
_refine_ls_number_parameters 787
_refine_ls_number_reflns 12255
_refine_ls_number_restraints 230
_refine_ls_restrained_S_all 1.026
_refine_ls_R_factor_all 0.0499
_refine_ls_R_factor_gt 0.0402
_refine_ls_shift/su_max 0.001
_refine_ls_shift/su_mean 0.000
_refine_ls_structure_factor_coef Fsqd
_refine_ls_weighting_details 'w=1/[\s^2^(Fo^2^)+(0.0441P)^2^+0.0646P] where P=(Fo^2^+2Fc^2^)/3'
_refine_ls_weighting_scheme calc
_refine_ls_wR_factor_gt 0.0906
_refine_ls_wR_factor_ref 0.0950
_reflns_Friedel_coverage 0.803
_reflns_Friedel_fraction_full 0.991
_reflns_Friedel_fraction_max 0.987
_reflns_number_gt 10774
_reflns_number_total 12255
_reflns_threshold_expression 'I > 2\s(I)'
_cod_data_source_file d4sc05867d2.cif
_cod_data_source_block scw3230c
_cod_depositor_comments
;
The following automatic conversions were performed:

data item '_diffrn_radiation_probe' value 'X-ray' was changed to
'x-ray' in accordance with the
/home/data/users/saulius/crontab/automatic-downloads/rss-feeds/RSC/lib/dictionaries/cif_core.dic
dictionary named 'cif_core.dic' version 2.4.2 last updated on
2011-04-26.

data item '_exptl_absorpt_correction_type' value 'Multi-Scan' was
changed to 'multi-scan' in accordance with the
/home/data/users/saulius/crontab/automatic-downloads/rss-feeds/RSC/lib/dictionaries/cif_core.dic
dictionary named 'cif_core.dic' version 2.4.2 last updated on
2011-04-26.

Automatic conversion script
Id: cif_fix_values 8170 2020-07-09 18:12:32Z antanas 
;
_cod_database_code 1573788

loop_
_space_group_symop_operation_xyz
'x, y, z'
'-x+1/2, -y, z+1/2'
'-x, y+1/2, -z+1/2'
'x+1/2, -y+1/2, -z'

loop_
_atom_site_type_symbol
_atom_site_label
_atom_site_fract_x
_atom_site_fract_y
_atom_site_fract_z
_atom_site_U_iso_or_equiv
_atom_site_adp_type
_atom_site_calc_flag
_atom_site_refinement_flags_adp
_atom_site_refinement_flags_occupancy
_atom_site_refinement_flags_posn
_atom_site_occupancy
_atom_site_disorder_assembly
_atom_site_disorder_group
C C1 0.5785(4) 0.54356(19) 0.47739(17) 0.0205(9) Uani d . . . 1.000000 . .
C C2 0.5903(4) 0.57951(19) 0.43498(18) 0.0247(10) Uani d . . . 1.000000 . .
C C3 0.6979(4) 0.5768(2) 0.40935(19) 0.0317(11) Uani d . . . 1.000000 . .
H H3 0.707948 0.600881 0.380799 0.038000 Uiso calc U . R 1.000000 . .
C C4 0.7909(4) 0.5396(2) 0.4246(2) 0.0338(12) Uani d . . . 1.000000 . .
H H4 0.864010 0.538608 0.406729 0.041000 Uiso calc U . R 1.000000 . .
C C5 0.7766(4) 0.5039(2) 0.46579(19) 0.0288(11) Uani d . . . 1.000000 . .
H H5 0.840167 0.478026 0.475608 0.035000 Uiso calc U . R 1.000000 . .
C C6 0.6715(4) 0.50501(19) 0.49333(18) 0.0223(9) Uani d . . . 1.000000 . .
C C7 0.6664(4) 0.4653(2) 0.53846(18) 0.0261(10) Uani d . . . 1.000000 . .
H H7 0.586393 0.471205 0.554325 0.031000 Uiso calc U . R 1.000000 . .
C C8 0.6792(4) 0.3978(2) 0.5253(2) 0.0310(12) Uani d . . . 1.000000 . .
H H8A 0.670074 0.373231 0.555052 0.047000 Uiso calc U . R 1.000000 . .
H H8B 0.758539 0.390557 0.511039 0.047000 Uiso calc U . R 1.000000 . .
H H8C 0.617149 0.386505 0.501586 0.047000 Uiso calc U . R 1.000000 . .
C C9 0.7638(5) 0.4819(2) 0.5760(2) 0.0377(12) Uani d . . . 1.000000 . .
H H9A 0.753684 0.457184 0.605561 0.057000 Uiso calc U . R 1.000000 . .
H H9B 0.756565 0.524865 0.584636 0.057000 Uiso calc U . R 1.000000 . .
H H9C 0.843068 0.474380 0.561825 0.057000 Uiso calc U . R 1.000000 . .
C C10 0.4931(4) 0.6230(2) 0.41856(19) 0.0280(11) Uani d . . . 1.000000 . .
H H10 0.414504 0.605532 0.429085 0.034000 Uiso calc U . R 1.000000 . .
C C11 0.4872(6) 0.6320(2) 0.3633(2) 0.0414(14) Uani d . . . 1.000000 . .
H H11A 0.416714 0.656499 0.355044 0.062000 Uiso calc U . R 1.000000 . .
H H11B 0.481263 0.592538 0.347067 0.062000 Uiso calc U . R 1.000000 . .
H H11C 0.559843 0.652847 0.352106 0.062000 Uiso calc U . R 1.000000 . .
C C12 0.5057(5) 0.6851(2) 0.4436(2) 0.0370(13) Uani d . . . 1.000000 . .
H H12A 0.441801 0.712042 0.432186 0.056000 Uiso calc U . R 1.000000 . .
H H12B 0.583869 0.702671 0.435412 0.056000 Uiso calc U . R 1.000000 . .
H H12C 0.499603 0.680057 0.479230 0.056000 Uiso calc U . R 1.000000 . .
C C13 0.4739(4) 0.58151(18) 0.55012(18) 0.0219(9) Uani d . . . 1.000000 . .
C C14 0.5841(4) 0.6121(2) 0.56983(19) 0.0275(11) Uani d . . . 1.000000 . .
C C15 0.6737(4) 0.6399(2) 0.5423(2) 0.0279(11) Uani d . . . 1.000000 . .
H H15 0.671029 0.638108 0.507523 0.034000 Uiso calc U . R 1.000000 . .
C C16 0.7671(4) 0.6701(2) 0.5655(2) 0.0359(12) Uani d . . . 1.000000 . .
H H16 0.826352 0.690183 0.546482 0.043000 Uiso calc U . R 1.000000 . .
C C17 0.7745(5) 0.6713(3) 0.6158(2) 0.0508(16) Uani d . . . 1.000000 . .
H H17 0.840024 0.690886 0.631486 0.061000 Uiso calc U . R 1.000000 . .
C C18 0.6863(6) 0.6441(3) 0.6434(2) 0.0573(18) Uani d . . . 1.000000 . .
H H18 0.690538 0.645197 0.678217 0.069000 Uiso calc U . R 1.000000 . .
C C19 0.5918(5) 0.6150(3) 0.6207(2) 0.0462(15) Uani d . . . 1.000000 . .
H H19 0.530965 0.596731 0.640054 0.055000 Uiso calc U . R 1.000000 . .
C C20 0.2042(4) 0.49776(19) 0.60173(18) 0.0253(10) Uani d . . . 1.000000 . .
C C21 0.3121(5) 0.4673(2) 0.62705(19) 0.0304(11) Uani d . . . 1.000000 . .
H H21A 0.283189 0.438909 0.651992 0.046000 Uiso calc U . R 1.000000 . .
H H21B 0.362085 0.498320 0.642636 0.046000 Uiso calc U . R 1.000000 . .
H H21C 0.359631 0.445350 0.602614 0.046000 Uiso calc U . R 1.000000 . .
C C22 0.1353(5) 0.5323(2) 0.6417(2) 0.0344(12) Uani d . . . 1.000000 . .
H H22A 0.119486 0.505179 0.669368 0.052000 Uiso calc U . R 1.000000 . .
H H22B 0.059091 0.546939 0.628267 0.052000 Uiso calc U . R 1.000000 . .
H H22C 0.183297 0.566795 0.652857 0.052000 Uiso calc U . R 1.000000 . .
C C23 0.1206(4) 0.4504(2) 0.5791(2) 0.0306(11) Uani d . . . 1.000000 . .
H H23A 0.078637 0.428524 0.605233 0.046000 Uiso calc U . R 1.000000 . .
H H23B 0.167724 0.421712 0.559570 0.046000 Uiso calc U . R 1.000000 . .
H H23C 0.061829 0.470568 0.557944 0.046000 Uiso calc U . R 1.000000 . .
C C24 0.1547(4) 0.61279(19) 0.53809(19) 0.0263(11) Uani d . . . 1.000000 . .
C C25 0.2221(4) 0.6520(2) 0.4999(2) 0.0304(11) Uani d . . . 1.000000 . .
H H25A 0.173275 0.687358 0.491445 0.046000 Uiso calc U . R 1.000000 . .
H H25B 0.237025 0.627925 0.470299 0.046000 Uiso calc U . R 1.000000 . .
H H25C 0.298732 0.665421 0.513704 0.046000 Uiso calc U . R 1.000000 . .
C C26 0.0383(4) 0.5888(2) 0.5160(2) 0.0356(13) Uani d . . . 1.000000 . .
H H26A -0.011587 0.622878 0.505357 0.053000 Uiso calc U . R 1.000000 . .
H H26B -0.005071 0.565183 0.540754 0.053000 Uiso calc U . R 1.000000 . .
H H26C 0.056702 0.562938 0.487829 0.053000 Uiso calc U . R 1.000000 . .
C C27 0.1293(5) 0.6536(2) 0.5823(2) 0.0357(12) Uani d . . . 1.000000 . .
H H27A 0.093438 0.691666 0.571048 0.054000 Uiso calc U . R 1.000000 . .
H H27B 0.204506 0.662224 0.599538 0.054000 Uiso calc U . R 1.000000 . .
H H27C 0.073723 0.633078 0.604618 0.054000 Uiso calc U . R 1.000000 . .
C C28 0.0752(3) 0.34448(18) 0.35168(17) 0.0174(9) Uani d . . . 1.000000 . .
C C29 0.0024(4) 0.31943(18) 0.38842(17) 0.0190(9) Uani d . . . 1.000000 . .
C C30 -0.1070(4) 0.3475(2) 0.39766(18) 0.0248(10) Uani d . . . 1.000000 . .
H H30 -0.157905 0.331123 0.422221 0.030000 Uiso calc U . R 1.000000 . .
C C31 -0.1439(4) 0.3981(2) 0.3725(2) 0.0300(11) Uani d . . . 1.000000 . .
H H31 -0.218692 0.416510 0.379944 0.036000 Uiso calc U . R 1.000000 . .
C C32 -0.0713(4) 0.4219(2) 0.33643(19) 0.0279(10) Uani d . . . 1.000000 . .
H H32 -0.096967 0.456885 0.319046 0.033000 Uiso calc U . R 1.000000 . .
C C33 0.0382(4) 0.39591(18) 0.32499(18) 0.0223(10) Uani d . . . 1.000000 . .
C C34 0.1117(4) 0.42066(19) 0.28245(18) 0.0261(10) Uani d . . . 1.000000 . .
H H34 0.198180 0.413964 0.290431 0.031000 Uiso calc U . R 1.000000 . .
C C35 0.0942(5) 0.4888(2) 0.2740(2) 0.0356(12) Uani d . . . 1.000000 . .
H H35A 0.149249 0.502639 0.248346 0.053000 Uiso calc U . R 1.000000 . .
H H35B 0.110793 0.510735 0.304491 0.053000 Uiso calc U . R 1.000000 . .
H H35C 0.011345 0.496532 0.263788 0.053000 Uiso calc U . R 1.000000 . .
C C36 0.0854(5) 0.3874(2) 0.23501(19) 0.0331(12) Uani d . . . 1.000000 . .
H H36A 0.134942 0.404195 0.208646 0.050000 Uiso calc U . R 1.000000 . .
H H36B 0.000487 0.392104 0.226649 0.050000 Uiso calc U . R 1.000000 . .
H H36C 0.103888 0.344273 0.239094 0.050000 Uiso calc U . R 1.000000 . .
C C37 0.0323(4) 0.26265(19) 0.41777(17) 0.0209(9) Uani d . . . 1.000000 . .
H H37 0.111504 0.246768 0.406388 0.025000 Uiso calc U . R 1.000000 . .
C C38 -0.0627(4) 0.2130(2) 0.41049(19) 0.0267(11) Uani d . . . 1.000000 . .
H H38A -0.037522 0.176177 0.427662 0.040000 Uiso calc U . R 1.000000 . .
H H38B -0.071372 0.204394 0.375423 0.040000 Uiso calc U . R 1.000000 . .
H H38C -0.139606 0.226866 0.423724 0.040000 Uiso calc U . R 1.000000 . .
C C39 0.0411(5) 0.2769(2) 0.47292(19) 0.0313(11) Uani d . . . 1.000000 . .
H H39A 0.068910 0.240834 0.490534 0.047000 Uiso calc U . R 1.000000 . .
H H39B -0.037984 0.288738 0.485289 0.047000 Uiso calc U . R 1.000000 . .
H H39C 0.097984 0.310095 0.478044 0.047000 Uiso calc U . R 1.000000 . .
C C40 0.1959(4) 0.26250(18) 0.31562(16) 0.0169(9) Uani d . . . 1.000000 . .
C C41 0.0862(4) 0.2271(2) 0.30096(17) 0.0216(9) Uani d . . . 1.000000 . .
C C42 -0.0193(4) 0.2507(2) 0.28267(17) 0.0231(10) Uani d . . . 1.000000 . .
H H42 -0.029055 0.293318 0.280456 0.028000 Uiso calc U . R 1.000000 . .
C C43 -0.1112(4) 0.2128(2) 0.26748(19) 0.0294(11) Uani d . . . 1.000000 . .
H H43 -0.181819 0.229624 0.253561 0.035000 Uiso calc U . R 1.000000 . .
C C44 -0.1010(4) 0.1505(2) 0.2724(2) 0.0369(13) Uani d . . . 1.000000 . .
H H44 -0.164578 0.124685 0.262537 0.044000 Uiso calc U . R 1.000000 . .
C C45 0.0034(5) 0.1266(2) 0.2921(2) 0.0363(13) Uani d . . . 1.000000 . .
H H45 0.010307 0.084016 0.296316 0.044000 Uiso calc U . R 1.000000 . .
C C46 0.0967(4) 0.1635(2) 0.30544(19) 0.0276(11) Uani d . . . 1.000000 . .
H H46 0.168732 0.146271 0.317754 0.033000 Uiso calc U . R 1.000000 . .
C C47 0.5096(4) 0.22838(19) 0.36411(18) 0.0229(10) Uani d . . . 1.000000 . .
C C48 0.4259(4) 0.18705(19) 0.39402(19) 0.0246(10) Uani d . . . 1.000000 . .
H H48A 0.473222 0.163706 0.417653 0.037000 Uiso calc U . R 1.000000 . .
H H48B 0.383995 0.159263 0.371845 0.037000 Uiso calc U . R 1.000000 . .
H H48C 0.367065 0.211879 0.411586 0.037000 Uiso calc U . R 1.000000 . .
C C49 0.5915(4) 0.1874(2) 0.3331(2) 0.0292(11) Uani d . . . 1.000000 . .
H H49A 0.632386 0.158369 0.354461 0.044000 Uiso calc U . R 1.000000 . .
H H49B 0.651096 0.212305 0.316034 0.044000 Uiso calc U . R 1.000000 . .
H H49C 0.542996 0.165469 0.308926 0.044000 Uiso calc U . R 1.000000 . .
C C50 0.5891(4) 0.2666(2) 0.39802(19) 0.0268(10) Uani d . . . 1.000000 . .
H H50A 0.638404 0.239766 0.418339 0.040000 Uiso calc U . R 1.000000 . .
H H50B 0.538386 0.291714 0.419156 0.040000 Uiso calc U . R 1.000000 . .
H H50C 0.641180 0.292628 0.378226 0.040000 Uiso calc U . R 1.000000 . .
C C51 0.4877(4) 0.30429(19) 0.26779(18) 0.0226(10) Uani d . . . 1.000000 . .
C C52 0.5110(4) 0.2509(2) 0.23290(19) 0.0288(11) Uani d . . . 1.000000 . .
H H52A 0.531057 0.266430 0.200243 0.043000 Uiso calc U . R 1.000000 . .
H H52B 0.438954 0.225678 0.230825 0.043000 Uiso calc U . R 1.000000 . .
H H52C 0.577951 0.226640 0.245373 0.043000 Uiso calc U . R 1.000000 . .
C C53 0.3975(5) 0.3454(2) 0.24191(18) 0.0281(10) Uani d . . . 1.000000 . .
H H53A 0.432506 0.360550 0.211342 0.042000 Uiso calc U . R 1.000000 . .
H H53B 0.377409 0.379577 0.263280 0.042000 Uiso calc U . R 1.000000 . .
H H53C 0.324574 0.322332 0.234518 0.042000 Uiso calc U . R 1.000000 . .
C C54 0.6043(4) 0.3392(2) 0.27805(19) 0.0280(11) Uani d . . . 1.000000 . .
H H54A 0.639355 0.352763 0.246990 0.042000 Uiso calc U . R 1.000000 . .
H H54B 0.661208 0.312597 0.294999 0.042000 Uiso calc U . R 1.000000 . .
H H54C 0.586784 0.374380 0.298700 0.042000 Uiso calc U . R 1.000000 . .
C C55 -0.1305(5) 0.4172(2) 0.7428(2) 0.0439(14) Uani d . . . 1.000000 . .
H H55A -0.055671 0.415266 0.762276 0.053000 Uiso calc U . R 1.000000 . .
H H55B -0.161025 0.375512 0.738149 0.053000 Uiso calc U . R 1.000000 . .
C C56 -0.2244(6) 0.4563(3) 0.7692(2) 0.0446(14) Uani d . . . 1.000000 . .
H H56A -0.298141 0.432780 0.776003 0.054000 Uiso calc U . R 1.000000 . .
H H56B -0.192430 0.472497 0.800379 0.054000 Uiso calc U . R 1.000000 . .
C C57 -0.2484(5) 0.5067(3) 0.7328(2) 0.0432(13) Uani d . . . 1.000000 . .
H H57A -0.319286 0.497519 0.712193 0.052000 Uiso calc U . R 1.000000 . .
H H57B -0.260958 0.545847 0.749612 0.052000 Uiso calc U . R 1.000000 . .
C C58 -0.1370(5) 0.5073(2) 0.7032(2) 0.0408(13) Uani d . . . 1.000000 . .
H H58A -0.150527 0.527350 0.671168 0.049000 Uiso calc U . R 1.000000 . .
H H58B -0.071855 0.528714 0.720702 0.049000 Uiso calc U . R 1.000000 . .
O O2 0.7868(8) 0.7227(6) 0.3732(5) 0.067(3) Uani d U P D 0.699(11) A 1
C C59 0.8689(11) 0.7271(6) 0.4125(5) 0.071(3) Uani d U P D 0.699(11) A 1
H H59A 0.835304 0.707624 0.442149 0.085000 Uiso calc U P R 0.699(11) A 1
H H59B 0.885210 0.770181 0.420094 0.085000 Uiso calc U P R 0.699(11) A 1
C C60 0.9802(9) 0.6965(6) 0.3976(4) 0.070(3) Uani d U P D 0.699(11) A 1
H H60A 0.998561 0.662129 0.419703 0.084000 Uiso calc U P R 0.699(11) A 1
H H60B 1.048792 0.724954 0.397692 0.084000 Uiso calc U P R 0.699(11) A 1
C C61 0.9532(11) 0.6747(6) 0.3466(4) 0.076(3) Uani d U P D 0.699(11) A 1
H H61A 1.023281 0.680340 0.324768 0.091000 Uiso calc U P R 0.699(11) A 1
H H61B 0.930388 0.631400 0.346669 0.091000 Uiso calc U P R 0.699(11) A 1
C C62 0.8528(11) 0.7128(6) 0.3311(4) 0.070(3) Uani d U P D 0.699(11) A 1
H H62A 0.881997 0.751486 0.317263 0.084000 Uiso calc U P R 0.699(11) A 1
H H62B 0.803737 0.691805 0.306035 0.084000 Uiso calc U P R 0.699(11) A 1
O O2A 0.7867(18) 0.7101(18) 0.3754(11) 0.071(4) Uani d U P D 0.301(11) A 2
C C59A 0.856(2) 0.7082(16) 0.4182(9) 0.070(4) Uani d U P D 0.301(11) A 2
H H59C 0.870305 0.665728 0.428374 0.084000 Uiso calc U P R 0.301(11) A 2
H H59D 0.815150 0.729714 0.445232 0.084000 Uiso calc U P R 0.301(11) A 2
C C60A 0.971(2) 0.7381(14) 0.4063(8) 0.075(4) Uani d U P D 0.301(11) A 2
H H60C 1.037894 0.720009 0.424938 0.090000 Uiso calc U P R 0.301(11) A 2
H H60D 0.966997 0.782045 0.413238 0.090000 Uiso calc U P R 0.301(11) A 2
C C61A 0.983(2) 0.7261(15) 0.3522(8) 0.078(3) Uani d U P D 0.301(11) A 2
H H61C 1.032590 0.757291 0.335953 0.094000 Uiso calc U P R 0.301(11) A 2
H H61D 1.017404 0.685560 0.345808 0.094000 Uiso calc U P R 0.301(11) A 2
C C62A 0.857(2) 0.7296(17) 0.3365(9) 0.073(4) Uani d U P D 0.301(11) A 2
H H62C 0.836004 0.771748 0.327636 0.088000 Uiso calc U P R 0.301(11) A 2
H H62D 0.843612 0.703479 0.307494 0.088000 Uiso calc U P R 0.301(11) A 2
B B1 0.3541(4) 0.5131(2) 0.4973(2) 0.0216(11) Uani d . . . 1.000000 . .
B B2 0.3087(4) 0.3396(2) 0.36140(19) 0.0179(10) Uani d . . . 1.000000 . .
Cl Cl1 0.38252(8) 0.42999(4) 0.51105(4) 0.0207(2) Uani d . . . 1.000000 . .
Cl Cl2 0.20243(10) 0.56548(5) 0.38894(5) 0.0302(3) Uani d . . . 1.000000 . .
Cl Cl3 0.11177(9) 0.44890(4) 0.44980(4) 0.0247(2) Uani d . . . 1.000000 . .
Cl Cl4 0.39013(10) 0.48446(5) 0.31026(4) 0.0288(2) Uani d . . . 1.000000 . .
Cl Cl5 0.54108(9) 0.42189(5) 0.39644(5) 0.0260(2) Uani d . . . 1.000000 . .
Cl Cl6 0.31091(9) 0.32149(4) 0.42943(4) 0.0194(2) Uani d . . . 1.000000 . .
N N1 0.4700(3) 0.55023(15) 0.50633(14) 0.0183(7) Uani d . . . 1.000000 . .
N N2 0.3786(3) 0.58567(16) 0.57839(14) 0.0243(8) Uani d . . . 1.000000 . .
N N3 0.1891(3) 0.31762(15) 0.33894(13) 0.0161(7) Uani d . . . 1.000000 . .
N N4 0.2989(3) 0.23664(15) 0.30597(14) 0.0194(8) Uani d . . . 1.000000 . .
P P1 0.26123(9) 0.54994(5) 0.55339(4) 0.0201(2) Uani d . . . 1.000000 . .
P P2 0.41341(9) 0.27892(5) 0.32584(4) 0.0173(2) Uani d . . . 1.000000 . .
Si Si1 0.26987(10) 0.49359(5) 0.43117(5) 0.0204(3) Uani d . . . 1.000000 . .
Si Si2 0.36556(10) 0.42854(5) 0.37192(5) 0.0191(2) Uani d . . . 1.000000 . .
O O1 -0.1084(4) 0.44494(19) 0.69668(16) 0.0546(11) Uani d . . . 1.000000 . .

loop_
_atom_site_aniso_label
_atom_site_aniso_U_11
_atom_site_aniso_U_22
_atom_site_aniso_U_33
_atom_site_aniso_U_12
_atom_site_aniso_U_13
_atom_site_aniso_U_23
C1 0.0140(19) 0.019(2) 0.029(3) -0.0049(15) 0.0038(18) -0.0073(19)
C2 0.026(2) 0.019(2) 0.029(3) -0.0065(17) 0.005(2) -0.004(2)
C3 0.034(3) 0.026(2) 0.036(3) -0.009(2) 0.010(2) -0.001(2)
C4 0.026(2) 0.030(3) 0.045(3) -0.0020(19) 0.016(2) -0.008(2)
C5 0.018(2) 0.026(2) 0.042(3) 0.0035(18) 0.004(2) -0.009(2)
C6 0.016(2) 0.018(2) 0.033(3) -0.0037(16) 0.0017(19) -0.0040(19)
C7 0.016(2) 0.029(2) 0.034(3) -0.0013(17) -0.0046(19) -0.003(2)
C8 0.021(2) 0.021(2) 0.051(3) 0.0042(18) -0.003(2) 0.004(2)
C9 0.025(2) 0.042(3) 0.046(3) -0.002(2) -0.016(2) 0.000(3)
C10 0.029(2) 0.020(2) 0.035(3) -0.0053(18) 0.006(2) 0.005(2)
C11 0.048(3) 0.035(3) 0.042(4) -0.010(2) -0.003(3) 0.011(3)
C12 0.034(3) 0.021(2) 0.056(4) -0.0019(19) 0.002(3) 0.001(3)
C13 0.0149(19) 0.019(2) 0.032(3) -0.0020(16) 0.0014(19) 0.000(2)
C14 0.021(2) 0.027(2) 0.034(3) -0.0059(18) 0.003(2) -0.008(2)
C15 0.024(2) 0.024(2) 0.036(3) -0.0030(18) 0.005(2) -0.009(2)
C16 0.023(2) 0.039(3) 0.045(3) -0.014(2) 0.008(2) -0.012(2)
C17 0.028(3) 0.073(4) 0.051(4) -0.027(3) -0.003(3) -0.019(3)
C18 0.048(4) 0.094(5) 0.030(3) -0.030(4) -0.003(3) -0.014(3)
C19 0.034(3) 0.070(4) 0.035(3) -0.024(3) 0.005(3) -0.012(3)
C20 0.024(2) 0.021(2) 0.031(3) -0.0026(17) 0.005(2) -0.002(2)
C21 0.031(3) 0.031(3) 0.029(3) 0.000(2) 0.000(2) 0.001(2)
C22 0.033(3) 0.034(3) 0.036(3) -0.001(2) 0.015(2) -0.001(2)
C23 0.025(2) 0.023(2) 0.044(3) -0.0077(19) 0.002(2) 0.003(2)
C24 0.022(2) 0.017(2) 0.040(3) 0.0024(17) 0.004(2) -0.004(2)
C25 0.031(2) 0.018(2) 0.042(3) 0.0019(19) 0.002(2) 0.001(2)
C26 0.020(2) 0.029(3) 0.058(4) 0.0066(18) 0.002(2) -0.002(2)
C27 0.032(3) 0.023(2) 0.052(4) 0.003(2) 0.011(3) -0.006(2)
C28 0.0111(18) 0.018(2) 0.023(2) 0.0011(15) -0.0034(17) -0.0033(18)
C29 0.0151(19) 0.018(2) 0.024(2) -0.0036(16) -0.0003(18) -0.0060(19)
C30 0.0139(19) 0.028(2) 0.033(3) -0.0040(17) 0.003(2) -0.005(2)
C31 0.017(2) 0.026(2) 0.047(3) 0.0049(18) -0.005(2) -0.009(2)
C32 0.025(2) 0.021(2) 0.038(3) 0.0047(18) -0.008(2) -0.001(2)
C33 0.021(2) 0.019(2) 0.027(3) 0.0011(17) -0.0072(19) -0.0012(19)
C34 0.021(2) 0.023(2) 0.034(3) -0.0027(18) -0.005(2) 0.004(2)
C35 0.039(3) 0.025(2) 0.043(3) 0.002(2) -0.008(2) 0.011(2)
C36 0.032(3) 0.038(3) 0.029(3) -0.004(2) -0.002(2) 0.005(2)
C37 0.0162(19) 0.022(2) 0.024(3) 0.0000(16) 0.0042(18) 0.0023(19)
C38 0.019(2) 0.023(2) 0.038(3) -0.0022(17) 0.004(2) 0.005(2)
C39 0.030(2) 0.036(3) 0.027(3) -0.005(2) 0.003(2) 0.003(2)
C40 0.0167(19) 0.0153(19) 0.019(2) -0.0020(15) -0.0003(17) 0.0021(17)
C41 0.017(2) 0.025(2) 0.023(2) -0.0045(17) 0.0044(18) -0.0056(19)
C42 0.018(2) 0.026(2) 0.024(3) -0.0012(17) 0.0035(19) -0.002(2)
C43 0.020(2) 0.034(3) 0.034(3) -0.004(2) 0.004(2) -0.006(2)
C44 0.022(2) 0.037(3) 0.052(4) -0.014(2) 0.001(2) -0.017(3)
C45 0.029(3) 0.024(2) 0.056(4) -0.007(2) 0.005(2) -0.012(2)
C46 0.021(2) 0.023(2) 0.039(3) -0.0002(18) 0.004(2) -0.007(2)
C47 0.017(2) 0.022(2) 0.030(3) 0.0008(17) 0.0016(19) 0.000(2)
C48 0.024(2) 0.019(2) 0.031(3) 0.0035(17) 0.003(2) 0.003(2)
C49 0.023(2) 0.024(2) 0.041(3) 0.0060(18) 0.007(2) 0.002(2)
C50 0.019(2) 0.029(2) 0.032(3) 0.0028(18) -0.004(2) 0.002(2)
C51 0.021(2) 0.021(2) 0.026(3) 0.0001(17) 0.0069(19) -0.0021(19)
C52 0.028(2) 0.027(2) 0.031(3) -0.0005(19) 0.009(2) -0.006(2)
C53 0.034(3) 0.025(2) 0.025(3) 0.001(2) 0.004(2) 0.001(2)
C54 0.022(2) 0.028(2) 0.034(3) -0.0059(19) 0.008(2) -0.003(2)
C55 0.044(3) 0.038(3) 0.050(4) 0.002(2) -0.014(3) -0.008(3)
C56 0.048(3) 0.041(3) 0.044(3) 0.000(3) 0.006(3) -0.001(3)
C57 0.039(3) 0.038(3) 0.053(4) 0.006(2) 0.005(3) -0.002(3)
C58 0.039(3) 0.039(3) 0.045(3) 0.005(2) -0.001(3) -0.005(3)
O2 0.060(4) 0.068(6) 0.073(4) 0.000(3) -0.002(3) -0.001(4)
C59 0.068(5) 0.077(7) 0.068(5) 0.006(5) 0.000(4) -0.017(5)
C60 0.067(5) 0.077(6) 0.066(5) 0.016(4) 0.004(4) -0.002(4)
C61 0.080(5) 0.087(6) 0.060(5) 0.012(5) 0.015(4) 0.001(5)
C62 0.075(5) 0.079(6) 0.057(5) -0.009(4) 0.005(4) 0.002(4)
O2A 0.067(5) 0.076(8) 0.069(5) -0.005(5) 0.000(5) 0.000(5)
C59A 0.068(6) 0.077(8) 0.065(6) 0.002(6) 0.000(5) -0.006(6)
C60A 0.070(6) 0.085(8) 0.070(6) -0.003(6) 0.001(6) -0.007(6)
C61A 0.076(6) 0.091(7) 0.067(6) -0.007(6) 0.006(5) 0.000(6)
C62A 0.076(6) 0.080(7) 0.064(6) -0.003(6) 0.007(5) 0.006(6)
B1 0.017(2) 0.018(2) 0.029(3) 0.0002(18) 0.001(2) 0.001(2)
B2 0.014(2) 0.018(2) 0.021(3) 0.0023(18) 0.001(2) 0.000(2)
Cl1 0.0181(4) 0.0140(4) 0.0300(6) 0.0000(4) -0.0012(4) -0.0023(4)
Cl2 0.0314(6) 0.0236(5) 0.0356(6) 0.0079(4) -0.0056(5) 0.0003(5)
Cl3 0.0140(4) 0.0239(5) 0.0360(6) -0.0012(4) 0.0007(4) -0.0062(5)
Cl4 0.0315(6) 0.0218(5) 0.0332(6) -0.0051(4) 0.0058(5) 0.0027(5)
Cl5 0.0153(4) 0.0250(5) 0.0376(7) -0.0017(4) 0.0002(4) -0.0068(5)
Cl6 0.0169(4) 0.0195(5) 0.0218(5) 0.0000(4) -0.0005(4) -0.0009(4)
N1 0.0152(16) 0.0163(16) 0.023(2) -0.0006(13) 0.0031(15) -0.0030(15)
N2 0.0201(18) 0.0223(19) 0.031(2) -0.0054(15) 0.0057(17) -0.0052(16)
N3 0.0139(16) 0.0145(16) 0.0201(19) 0.0001(13) 0.0010(14) -0.0003(14)
N4 0.0166(17) 0.0191(17) 0.022(2) -0.0011(14) 0.0024(15) -0.0023(15)
P1 0.0146(5) 0.0158(5) 0.0298(6) -0.0016(4) 0.0035(4) -0.0026(5)
P2 0.0132(5) 0.0151(5) 0.0237(6) 0.0002(4) 0.0018(4) -0.0005(4)
Si1 0.0155(5) 0.0163(5) 0.0294(7) 0.0016(4) -0.0010(5) -0.0023(5)
Si2 0.0157(5) 0.0154(5) 0.0264(6) -0.0009(4) 0.0016(5) -0.0015(5)
O1 0.062(3) 0.047(2) 0.055(3) 0.011(2) 0.011(2) -0.006(2)

loop_
_atom_type_symbol
_atom_type_description
_atom_type_scat_dispersion_real
_atom_type_scat_dispersion_imag
_atom_type_scat_source
C C 0.0181 0.0091 'International Tables Vol C Tables 4.2.6.8 and 6.1.1.4'
H H 0.0000 0.0000 'International Tables Vol C Tables 4.2.6.8 and 6.1.1.4'
B B 0.0090 0.0039 'International Tables Vol C Tables 4.2.6.8 and 6.1.1.4'
Cl Cl 0.3639 0.7018 'International Tables Vol C Tables 4.2.6.8 and 6.1.1.4'
N N 0.0311 0.0180 'International Tables Vol C Tables 4.2.6.8 and 6.1.1.4'
P P 0.2955 0.4335 'International Tables Vol C Tables 4.2.6.8 and 6.1.1.4'
Si Si 0.2541 0.3302 'International Tables Vol C Tables 4.2.6.8 and 6.1.1.4'
O O 0.0492 0.0322 'International Tables Vol C Tables 4.2.6.8 and 6.1.1.4'

loop_
_geom_angle_atom_site_label_1
_geom_angle_atom_site_label_2
_geom_angle_atom_site_label_3
_geom_angle_site_symmetry_1
_geom_angle_site_symmetry_3
_geom_angle
_geom_angle_publ_flag
C2 C1 C6 . . 121.6(4) ?
C2 C1 N1 . . 117.8(4) ?
C6 C1 N1 . . 120.4(4) ?
C3 C2 C1 . . 118.0(4) ?
C3 C2 C10 . . 119.8(4) ?
C1 C2 C10 . . 122.2(4) ?
C4 C3 C2 . . 121.4(5) ?
C5 C4 C3 . . 119.7(4) ?
C4 C5 C6 . . 121.8(4) ?
C5 C6 C1 . . 117.6(4) ?
C5 C6 C7 . . 117.5(4) ?
C1 C6 C7 . . 125.0(4) ?
C6 C7 C9 . . 112.1(4) ?
C6 C7 C8 . . 111.7(4) ?
C9 C7 C8 . . 108.7(4) ?
C2 C10 C11 . . 114.0(4) ?
C2 C10 C12 . . 111.6(4) ?
C11 C10 C12 . . 109.1(4) ?
N2 C13 N1 . . 121.1(4) ?
N2 C13 C14 . . 114.8(4) ?
N1 C13 C14 . . 124.1(4) ?
C19 C14 C15 . . 118.2(4) ?
C19 C14 C13 . . 115.3(4) ?
C15 C14 C13 . . 126.3(5) ?
C16 C15 C14 . . 120.3(5) ?
C17 C16 C15 . . 120.6(5) ?
C16 C17 C18 . . 119.6(5) ?
C17 C18 C19 . . 120.2(6) ?
C18 C19 C14 . . 121.1(5) ?
C23 C20 C22 . . 108.7(4) ?
C23 C20 C21 . . 111.0(4) ?
C22 C20 C21 . . 106.8(4) ?
C23 C20 P1 . . 110.2(3) ?
C22 C20 P1 . . 111.4(3) ?
C21 C20 P1 . . 108.7(3) ?
C26 C24 C27 . . 110.9(4) ?
C26 C24 C25 . . 110.0(4) ?
C27 C24 C25 . . 106.9(4) ?
C26 C24 P1 . . 111.7(3) ?
C27 C24 P1 . . 112.2(4) ?
C25 C24 P1 . . 104.8(3) ?
C29 C28 C33 . . 121.1(4) ?
C29 C28 N3 . . 121.2(4) ?
C33 C28 N3 . . 117.6(4) ?
C30 C29 C28 . . 117.4(4) ?
C30 C29 C37 . . 117.6(4) ?
C28 C29 C37 . . 124.9(4) ?
C31 C30 C29 . . 122.3(4) ?
C30 C31 C32 . . 119.4(4) ?
C31 C32 C33 . . 121.3(4) ?
C32 C33 C28 . . 118.4(4) ?
C32 C33 C34 . . 119.8(4) ?
C28 C33 C34 . . 121.7(4) ?
C36 C34 C33 . . 111.9(4) ?
C36 C34 C35 . . 108.8(4) ?
C33 C34 C35 . . 113.5(4) ?
C29 C37 C38 . . 111.6(4) ?
C29 C37 C39 . . 111.0(4) ?
C38 C37 C39 . . 108.4(4) ?
N4 C40 N3 . . 121.9(4) ?
N4 C40 C41 . . 115.6(4) ?
N3 C40 C41 . . 122.5(4) ?
C42 C41 C46 . . 118.4(4) ?
C42 C41 C40 . . 126.4(4) ?
C46 C41 C40 . . 115.2(4) ?
C41 C42 C43 . . 120.7(4) ?
C44 C43 C42 . . 120.6(5) ?
C43 C44 C45 . . 119.1(4) ?
C46 C45 C44 . . 120.8(5) ?
C45 C46 C41 . . 120.3(5) ?
C50 C47 C49 . . 108.2(4) ?
C50 C47 C48 . . 110.9(4) ?
C49 C47 C48 . . 107.6(4) ?
C50 C47 P2 . . 109.9(3) ?
C49 C47 P2 . . 112.6(3) ?
C48 C47 P2 . . 107.6(3) ?
C53 C51 C52 . . 106.3(4) ?
C53 C51 C54 . . 110.1(4) ?
C52 C51 C54 . . 110.7(4) ?
C53 C51 P2 . . 106.0(3) ?
C52 C51 P2 . . 111.6(3) ?
C54 C51 P2 . . 111.7(3) ?
O1 C55 C56 . . 106.9(4) ?
C57 C56 C55 . . 103.1(5) ?
C58 C57 C56 . . 102.5(5) ?
O1 C58 C57 . . 104.2(5) ?
C62 O2 C59 . . 107.2(8) ?
O2 C59 C60 . . 107.9(8) ?
C59 C60 C61 . . 103.5(8) ?
C62 C61 C60 . . 103.7(8) ?
O2 C62 C61 . . 105.0(8) ?
C62A O2A C59A . . 109.5(13) ?
O2A C59A C60A . . 106.4(12) ?
C59A C60A C61A . . 102.4(12) ?
C62A C61A C60A . . 101.0(12) ?
O2A C62A C61A . . 107.4(12) ?
N1 B1 Cl1 . . 109.9(3) ?
N1 B1 P1 . . 95.5(3) ?
Cl1 B1 P1 . . 109.0(3) ?
N1 B1 Si1 . . 128.6(3) ?
Cl1 B1 Si1 . . 92.6(2) ?
P1 B1 Si1 . . 120.6(2) ?
N3 B2 Cl6 . . 109.4(3) ?
N3 B2 P2 . . 95.8(3) ?
Cl6 B2 P2 . . 108.8(2) ?
N3 B2 Si2 . . 127.8(3) ?
Cl6 B2 Si2 . . 93.4(2) ?
P2 B2 Si2 . . 120.9(2) ?
C13 N1 C1 . . 119.6(3) ?
C13 N1 B1 . . 115.3(4) ?
C1 N1 B1 . . 123.7(3) ?
C13 N2 P1 . . 111.1(3) ?
C40 N3 C28 . . 121.6(3) ?
C40 N3 B2 . . 114.4(3) ?
C28 N3 B2 . . 122.3(3) ?
C40 N4 P2 . . 111.2(3) ?
N2 P1 C20 . . 105.7(2) ?
N2 P1 C24 . . 103.7(2) ?
C20 P1 C24 . . 113.5(2) ?
N2 P1 B1 . . 95.58(19) ?
C20 P1 B1 . . 117.5(2) ?
C24 P1 B1 . . 117.1(2) ?
N4 P2 C47 . . 106.63(19) ?
N4 P2 C51 . . 103.4(2) ?
C47 P2 C51 . . 113.4(2) ?
N4 P2 B2 . . 94.82(19) ?
C47 P2 B2 . . 117.3(2) ?
C51 P2 B2 . . 117.6(2) ?
B1 Si1 Cl3 . . 105.60(15) ?
B1 Si1 Cl2 . . 118.74(15) ?
Cl3 Si1 Cl2 . . 100.88(6) ?
B1 Si1 Si2 . . 120.34(15) ?
Cl3 Si1 Si2 . . 104.81(6) ?
Cl2 Si1 Si2 . . 103.96(7) ?
Cl5 Si2 B2 . . 105.36(14) ?
Cl5 Si2 Cl4 . . 100.16(7) ?
B2 Si2 Cl4 . . 118.87(16) ?
Cl5 Si2 Si1 . . 104.11(6) ?
B2 Si2 Si1 . . 121.27(14) ?
Cl4 Si2 Si1 . . 104.10(6) ?
C55 O1 C58 . . 105.6(4) ?

loop_
_geom_bond_atom_site_label_1
_geom_bond_atom_site_label_2
_geom_bond_site_symmetry_2
_geom_bond_distance
_geom_bond_publ_flag
C1 C2 . 1.409(7) ?
C1 C6 . 1.411(6) ?
C1 N1 . 1.453(5) ?
C2 C3 . 1.390(6) ?
C2 C10 . 1.517(7) ?
C3 C4 . 1.386(7) ?
C4 C5 . 1.382(7) ?
C5 C6 . 1.392(6) ?
C6 C7 . 1.513(7) ?
C7 C9 . 1.538(6) ?
C7 C8 . 1.540(6) ?
C10 C11 . 1.523(8) ?
C10 C12 . 1.538(7) ?
C13 N2 . 1.316(6) ?
C13 N1 . 1.381(6) ?
C13 C14 . 1.502(6) ?
C14 C19 . 1.391(8) ?
C14 C15 . 1.392(7) ?
C15 C16 . 1.391(7) ?
C16 C17 . 1.375(9) ?
C17 C18 . 1.377(8) ?
C18 C19 . 1.382(8) ?
C20 C23 . 1.532(6) ?
C20 C22 . 1.536(7) ?
C20 C21 . 1.542(7) ?
C20 P1 . 1.863(5) ?
C24 C26 . 1.526(7) ?
C24 C27 . 1.532(7) ?
C24 C25 . 1.549(7) ?
C24 P1 . 1.874(5) ?
C28 C29 . 1.403(6) ?
C28 C33 . 1.411(6) ?
C28 N3 . 1.444(5) ?
C29 C30 . 1.391(6) ?
C29 C37 . 1.525(6) ?
C30 C31 . 1.374(7) ?
C31 C32 . 1.378(7) ?
C32 C33 . 1.386(6) ?
C33 C34 . 1.522(7) ?
C34 C36 . 1.517(7) ?
C34 C35 . 1.535(6) ?
C37 C38 . 1.537(6) ?
C37 C39 . 1.540(7) ?
C40 N4 . 1.309(5) ?
C40 N3 . 1.376(5) ?
C40 C41 . 1.506(6) ?
C41 C42 . 1.380(6) ?
C41 C46 . 1.415(6) ?
C42 C43 . 1.387(6) ?
C43 C44 . 1.386(7) ?
C44 C45 . 1.386(8) ?
C45 C46 . 1.372(7) ?
C47 C50 . 1.533(6) ?
C47 C49 . 1.539(6) ?
C47 C48 . 1.540(6) ?
C47 P2 . 1.867(5) ?
C51 C53 . 1.528(7) ?
C51 C52 . 1.537(6) ?
C51 C54 . 1.537(6) ?
C51 P2 . 1.873(5) ?
C55 O1 . 1.421(7) ?
C55 C56 . 1.536(8) ?
C56 C57 . 1.516(8) ?
C57 C58 . 1.482(8) ?
C58 O1 . 1.425(7) ?
O2 C62 . 1.383(10) ?
O2 C59 . 1.412(9) ?
C59 C60 . 1.471(12) ?
C60 C61 . 1.503(15) ?
C61 C62 . 1.463(12) ?
O2A C62A . 1.387(13) ?
O2A C59A . 1.403(12) ?
C59A C60A . 1.472(14) ?
C60A C61A . 1.505(19) ?
C61A C62A . 1.471(14) ?
B1 N1 . 1.550(6) ?
B1 Cl1 . 1.900(5) ?
B1 P1 . 2.018(5) ?
B1 Si1 . 2.080(6) ?
B2 N3 . 1.546(6) ?
B2 Cl6 . 1.898(5) ?
B2 P2 . 2.025(5) ?
B2 Si2 . 2.085(5) ?
Cl2 Si1 . 2.1008(16) ?
Cl3 Si1 . 2.0837(15) ?
Cl4 Si2 . 2.1043(16) ?
Cl5 Si2 . 2.0738(15) ?
N2 P1 . 1.674(4) ?
N4 P2 . 1.672(4) ?
Si1 Si2 . 2.4114(16) ?
